data_7200255
loop_
_publ_author_name
'Aaker\"oy, Christer B.'
'Salmon, Debra J.'
'Smith, Michelle M.'
'Desper, John'

_publ_section_title
;
 Cyanooximes as effective and selective co-crystallizing agents
;
_journal_coden_ASTM CRECF4
_journal_issue 3
_journal_name_full CrystEngComm
_journal_page_first 439
_journal_page_last 443
_journal_paper_doi 10.1039/b811322j
_journal_volume 11
_journal_year 2009
_chemical_formula_moiety
;
(C8 H5 Br N2 O) (C15 H13 Br N2)
;
_chemical_formula_sum 'C23 H18 Br2 N4 O'
_chemical_formula_weight 526.23
_chemical_name_common
;(4-bromo-PhC(CN)(=NOH)), 1-(4-bromobenzyl)-2-
methylbenzimidazole
;
_chemical_name_systematic
;
(4-bromo-PhC(CN)(=NOH)), 1-(4-bromobenzyl)-2-methylbenzimidazole
;
_space_group_IT_number 14
_symmetry_cell_setting monoclinic
_symmetry_space_group_name_Hall '-P 2ybc'
_symmetry_space_group_name_H-M 'P 1 21/c 1'
_atom_sites_solution_hydrogens geom
_atom_sites_solution_primary direct
_atom_sites_solution_secondary difmap
_audit_creation_method SHELXL-97
_cell_angle_alpha 90.00
_cell_angle_beta 96.869(2)
_cell_angle_gamma 90.00
_cell_formula_units_Z 4
_cell_length_a 4.9374(6)
_cell_length_b 22.597(3)
_cell_length_c 19.233(2)
_cell_measurement_reflns_used 6131
_cell_measurement_temperature 100(2)
_cell_measurement_theta_max 29.25
_cell_measurement_theta_min 2.30
_cell_volume 2130.4(4)
_computing_cell_refinement 'Bruker XSCANS'
_computing_data_collection 'Bruker XSCANS'
_computing_data_reduction 'Bruker SHELXTL'
_computing_molecular_graphics 'Bruker SHELXTL'
_computing_publication_material 'Bruker SHELXTL'
_computing_structure_refinement 'SHELXL-97 (Sheldrick, 1997)'
_computing_structure_solution 'SHELXS-97 (Sheldrick, 1990)'
_diffrn_ambient_temperature 100(2)
_diffrn_measured_fraction_theta_full 0.996
_diffrn_measured_fraction_theta_max 0.996
_diffrn_measurement_device_type 'CCD area detector'
_diffrn_measurement_method 'phi and omega scans'
_diffrn_radiation_monochromator graphite
_diffrn_radiation_source 'fine-focus sealed tube'
_diffrn_radiation_type MoK\a
_diffrn_radiation_wavelength 0.71073
_diffrn_reflns_av_R_equivalents 0.0358
_diffrn_reflns_av_sigmaI/netI 0.0345
_diffrn_reflns_limit_h_max 6
_diffrn_reflns_limit_h_min -6
_diffrn_reflns_limit_k_max 28
_diffrn_reflns_limit_k_min -31
_diffrn_reflns_limit_l_max 27
_diffrn_reflns_limit_l_min -26
_diffrn_reflns_number 24200
_diffrn_reflns_theta_full 30.02
_diffrn_reflns_theta_max 30.02
_diffrn_reflns_theta_min 2.32
_exptl_absorpt_coefficient_mu 3.828
_exptl_absorpt_correction_T_max 1.000
_exptl_absorpt_correction_T_min 0.656
_exptl_absorpt_correction_type multi-scan
_exptl_absorpt_process_details SADABS
_exptl_crystal_colour colorless
_exptl_crystal_density_diffrn 1.641
_exptl_crystal_density_method 'not measured'
_exptl_crystal_description needle
_exptl_crystal_F_000 1048
_exptl_crystal_size_max 0.40
_exptl_crystal_size_mid 0.12
_exptl_crystal_size_min 0.06
_refine_diff_density_max 0.678
_refine_diff_density_min -0.331
_refine_diff_density_rms 0.092
_refine_ls_extinction_method none
_refine_ls_goodness_of_fit_ref 1.021
_refine_ls_hydrogen_treatment mixed
_refine_ls_matrix_type full
_refine_ls_number_parameters 275
_refine_ls_number_reflns 6170
_refine_ls_number_restraints 0
_refine_ls_restrained_S_all 1.021
_refine_ls_R_factor_all 0.0493
_refine_ls_R_factor_gt 0.0339
_refine_ls_shift/su_max 0.002
_refine_ls_shift/su_mean 0.000
_refine_ls_structure_factor_coef Fsqd
_refine_ls_weighting_details 'calc w=1/[\s^2^(Fo^2^)+(0.0500P)^2^+0.2000P] where P=(Fo^2^+2Fc^2^)/3'
_refine_ls_weighting_scheme calc
_refine_ls_wR_factor_gt 0.0825
_refine_ls_wR_factor_ref 0.0888
_reflns_number_gt 4792
_reflns_number_total 6170
_reflns_threshold_expression >2sigma(I)
_cod_data_source_file B811322J.txt
_cod_data_source_block A2
_cod_depositor_comments
;
The following automatic conversions were performed:
'_symmetry_cell_setting' value 'Monoclinic' changed to 'monoclinic'
according to '/home/saulius/struct/CIF-dictionaries/cif_core.dic'
dictionary named 'cif_core.dic' version 2.4.1 from 2010-06-29.

Automatic conversion script
Id: cif_fix_enum 1527 2010-12-29 10:47:43Z saulius 

 Replaced the incorrect bibliographical reference to the original
 publication with a proper one.

 Antanas Vaitkus,
 2019-09-18
;
_cod_original_cell_volume 2130.5(4)
_cod_original_sg_symbol_H-M P2(1)/c
_cod_database_code 7200255

loop_
_symmetry_equiv_pos_as_xyz
'x, y, z'
'-x, y+1/2, -z+1/2'
'-x, -y, -z'
'x, -y-1/2, z-1/2'

loop_
_atom_site_label
_atom_site_type_symbol
_atom_site_fract_x
_atom_site_fract_y
_atom_site_fract_z
_atom_site_U_iso_or_equiv
_atom_site_adp_type
_atom_site_occupancy
_atom_site_symmetry_multiplicity
_atom_site_calc_flag
_atom_site_refinement_flags
_atom_site_disorder_assembly
_atom_site_disorder_group
Br1 Br -0.79725(4) 0.584899(9) 0.108998(11) 0.02328(7) Uani 1 1 d . . .
Br2 Br 0.98977(5) 0.082854(10) 0.607905(12) 0.03154(7) Uani 1 1 d . . .
N11 N 1.0656(3) 0.33215(7) 0.40216(8) 0.0177(3) Uani 1 1 d . . .
C12 C 0.9769(4) 0.38499(8) 0.42489(10) 0.0183(4) Uani 1 1 d . . .
N13 N 0.7625(3) 0.40511(7) 0.38408(9) 0.0199(3) Uani 1 1 d . . .
C14 C 0.7083(4) 0.36362(9) 0.33081(10) 0.0191(4) Uani 1 1 d . . .
C15 C 0.5066(4) 0.36263(9) 0.27378(11) 0.0239(4) Uani 1 1 d . . .
H15 H 0.3788 0.3940 0.2656 0.029 Uiso 1 1 calc R . .
C16 C 0.4987(4) 0.31447(10) 0.22953(11) 0.0266(5) Uani 1 1 d . . .
H16 H 0.3628 0.3128 0.1902 0.032 Uiso 1 1 calc R . .
C17 C 0.6869(5) 0.26781(10) 0.24132(11) 0.0259(4) Uani 1 1 d . . .
H17 H 0.6761 0.2354 0.2096 0.031 Uiso 1 1 calc R . .
C18 C 0.8886(4) 0.26806(9) 0.29829(10) 0.0220(4) Uani 1 1 d . . .
H18 H 1.0149 0.2364 0.3069 0.026 Uiso 1 1 calc R . .
C19 C 0.8952(4) 0.31692(8) 0.34186(10) 0.0179(4) Uani 1 1 d . . .
C20 C 1.1097(4) 0.41633(9) 0.48765(11) 0.0229(4) Uani 1 1 d . . .
H20A H 0.9870 0.4471 0.5015 0.034 Uiso 1 1 calc R . .
H20B H 1.2797 0.4346 0.4767 0.034 Uiso 1 1 calc R . .
H20C H 1.1501 0.3880 0.5261 0.034 Uiso 1 1 calc R . .
C21 C 1.0839(4) 0.14893(9) 0.55455(10) 0.0216(4) Uani 1 1 d . . .
C22 C 1.2784(4) 0.14221(9) 0.50941(11) 0.0220(4) Uani 1 1 d . . .
H22 H 1.3683 0.1054 0.5057 0.026 Uiso 1 1 calc R . .
C23 C 1.3403(4) 0.19036(9) 0.46940(10) 0.0200(4) Uani 1 1 d . . .
H23 H 1.4719 0.1862 0.4375 0.024 Uiso 1 1 calc R . .
C24 C 1.2130(4) 0.24451(8) 0.47521(10) 0.0166(4) Uani 1 1 d . . .
C25 C 1.0188(4) 0.25003(9) 0.52163(10) 0.0205(4) Uani 1 1 d . . .
H25 H 0.9306 0.2870 0.5260 0.025 Uiso 1 1 calc R . .
C26 C 0.9526(4) 0.20231(9) 0.56154(10) 0.0216(4) Uani 1 1 d . . .
H26 H 0.8197 0.2062 0.5931 0.026 Uiso 1 1 calc R . .
C27 C 1.2963(4) 0.29677(8) 0.43392(10) 0.0184(4) Uani 1 1 d . . .
H27A H 1.4190 0.3224 0.4653 0.022 Uiso 1 1 calc R . .
H27B H 1.4006 0.2823 0.3965 0.022 Uiso 1 1 calc R . .
C31 C -0.0566(4) 0.56230(9) 0.28222(10) 0.0173(4) Uani 1 1 d . . .
C32 C -0.1707(4) 0.51289(9) 0.24598(10) 0.0188(4) Uani 1 1 d . . .
H32 H -0.0957 0.4747 0.2564 0.023 Uiso 1 1 calc R . .
C33 C -0.3923(4) 0.51911(9) 0.19497(10) 0.0200(4) Uani 1 1 d . . .
H33 H -0.4700 0.4855 0.1706 0.024 Uiso 1 1 calc R . .
C34 C -0.4988(4) 0.57502(9) 0.18006(10) 0.0201(4) Uani 1 1 d . . .
C35 C -0.3942(4) 0.62431(9) 0.21586(11) 0.0217(4) Uani 1 1 d . . .
H35 H -0.4722 0.6622 0.2056 0.026 Uiso 1 1 calc R . .
C36 C -0.1725(4) 0.61785(9) 0.26735(10) 0.0204(4) Uani 1 1 d . . .
H36 H -0.0996 0.6516 0.2925 0.025 Uiso 1 1 calc R . .
C37 C 0.1841(4) 0.55582(8) 0.33487(10) 0.0171(4) Uani 1 1 d . . .
N37 N 0.3056(3) 0.50563(7) 0.34499(9) 0.0200(3) Uani 1 1 d . . .
O37 O 0.5254(3) 0.50814(6) 0.39558(7) 0.0222(3) Uani 1 1 d . . .
H37 H 0.605(5) 0.4708(11) 0.3903(12) 0.027 Uiso 1 1 d . . .
C38 C 0.2888(4) 0.60833(9) 0.37292(10) 0.0202(4) Uani 1 1 d . . .
N38 N 0.3689(4) 0.65001(8) 0.40247(10) 0.0276(4) Uani 1 1 d . . .

loop_
_atom_site_aniso_label
_atom_site_aniso_U_11
_atom_site_aniso_U_22
_atom_site_aniso_U_33
_atom_site_aniso_U_23
_atom_site_aniso_U_13
_atom_site_aniso_U_12
Br1 0.01765(11) 0.02759(12) 0.02355(11) 0.00635(8) -0.00185(7) -0.00213(8)
Br2 0.03395(14) 0.02558(13) 0.03329(13) 0.01385(9) -0.00345(10) -0.00552(9)
N11 0.0182(8) 0.0145(8) 0.0196(8) 0.0031(6) -0.0010(6) 0.0018(6)
C12 0.0207(10) 0.0139(9) 0.0202(9) 0.0020(7) 0.0014(7) -0.0017(7)
N13 0.0211(8) 0.0136(8) 0.0240(8) 0.0032(6) -0.0014(7) 0.0003(6)
C14 0.0191(9) 0.0168(9) 0.0209(9) 0.0061(7) 0.0002(7) -0.0005(7)
C15 0.0224(10) 0.0234(11) 0.0242(10) 0.0078(8) -0.0037(8) -0.0009(8)
C16 0.0268(11) 0.0313(12) 0.0197(10) 0.0059(9) -0.0056(8) -0.0080(9)
C17 0.0327(12) 0.0228(11) 0.0220(10) -0.0024(8) 0.0022(8) -0.0090(9)
C18 0.0252(10) 0.0177(10) 0.0230(10) 0.0014(8) 0.0023(8) -0.0010(8)
C19 0.0183(9) 0.0173(9) 0.0178(9) 0.0050(7) 0.0009(7) -0.0009(7)
C20 0.0263(11) 0.0182(10) 0.0228(10) 0.0003(8) -0.0028(8) -0.0009(8)
C21 0.0234(10) 0.0173(10) 0.0216(10) 0.0049(8) -0.0071(8) -0.0044(8)
C22 0.0239(10) 0.0138(9) 0.0265(10) 0.0016(8) -0.0045(8) 0.0031(8)
C23 0.0177(9) 0.0196(10) 0.0220(9) -0.0014(8) -0.0008(7) 0.0025(8)
C24 0.0151(8) 0.0150(9) 0.0183(9) 0.0010(7) -0.0033(7) 0.0004(7)
C25 0.0215(9) 0.0178(10) 0.0222(9) 0.0001(8) 0.0023(8) 0.0031(8)
C26 0.0214(10) 0.0228(10) 0.0203(9) 0.0017(8) 0.0013(8) -0.0004(8)
C27 0.0149(9) 0.0158(9) 0.0239(9) 0.0042(7) -0.0004(7) 0.0017(7)
C31 0.0171(9) 0.0187(9) 0.0164(9) 0.0013(7) 0.0028(7) 0.0021(7)
C32 0.0200(9) 0.0153(9) 0.0209(9) 0.0021(7) 0.0020(7) 0.0019(7)
C33 0.0207(10) 0.0174(10) 0.0220(10) -0.0001(8) 0.0029(8) -0.0021(7)
C34 0.0163(9) 0.0255(11) 0.0184(9) 0.0029(8) 0.0023(7) 0.0002(8)
C35 0.0215(10) 0.0203(10) 0.0229(10) 0.0031(8) 0.0014(8) 0.0058(8)
C36 0.0240(10) 0.0163(10) 0.0209(9) -0.0005(7) 0.0018(8) 0.0030(8)
C37 0.0198(9) 0.0160(9) 0.0157(8) 0.0006(7) 0.0033(7) 0.0016(7)
N37 0.0192(8) 0.0211(9) 0.0189(8) 0.0041(6) -0.0003(6) 0.0025(7)
O37 0.0249(8) 0.0186(8) 0.0214(7) 0.0005(6) -0.0044(6) 0.0047(6)
C38 0.0205(10) 0.0210(10) 0.0186(9) 0.0021(8) 0.0004(7) 0.0058(8)
N38 0.0300(10) 0.0229(10) 0.0282(9) -0.0022(8) -0.0034(8) 0.0070(8)

loop_
_atom_type_symbol
_atom_type_description
_atom_type_scat_dispersion_real
_atom_type_scat_dispersion_imag
_atom_type_scat_source
C C 0.0033 0.0016 'International Tables Vol C Tables 4.2.6.8 and 6.1.1.4'
H H 0.0000 0.0000 'International Tables Vol C Tables 4.2.6.8 and 6.1.1.4'
N N 0.0061 0.0033 'International Tables Vol C Tables 4.2.6.8 and 6.1.1.4'
O O 0.0106 0.0060 'International Tables Vol C Tables 4.2.6.8 and 6.1.1.4'
Br Br -0.2901 2.4595 'International Tables Vol C Tables 4.2.6.8 and 6.1.1.4'

loop_
_geom_angle_atom_site_label_1
_geom_angle_atom_site_label_2
_geom_angle_atom_site_label_3
_geom_angle
_geom_angle_site_symmetry_1
_geom_angle_site_symmetry_3
_geom_angle_publ_flag
C12 N11 C19 107.37(16) . . ?
C12 N11 C27 127.52(17) . . ?
C19 N11 C27 125.10(16) . . ?
N13 C12 N11 112.14(17) . . ?
N13 C12 C20 124.35(18) . . ?
N11 C12 C20 123.51(18) . . ?
C12 N13 C14 106.01(16) . . ?
C15 C14 N13 130.43(19) . . ?
C15 C14 C19 120.25(19) . . ?
N13 C14 C19 109.31(17) . . ?
C16 C15 C14 117.7(2) . . ?
C16 C15 H15 121.2 . . ?
C14 C15 H15 121.2 . . ?
C15 C16 C17 121.52(19) . . ?
C15 C16 H16 119.2 . . ?
C17 C16 H16 119.2 . . ?
C18 C17 C16 121.44(19) . . ?
C18 C17 H17 119.3 . . ?
C16 C17 H17 119.3 . . ?
C19 C18 C17 116.33(19) . . ?
C19 C18 H18 121.8 . . ?
C17 C18 H18 121.8 . . ?
C18 C19 N11 132.05(18) . . ?
C18 C19 C14 122.79(18) . . ?
N11 C19 C14 105.16(17) . . ?
C12 C20 H20A 109.5 . . ?
C12 C20 H20B 109.5 . . ?
H20A C20 H20B 109.5 . . ?
C12 C20 H20C 109.5 . . ?
H20A C20 H20C 109.5 . . ?
H20B C20 H20C 109.5 . . ?
C22 C21 C26 121.81(18) . . ?
C22 C21 Br2 119.19(15) . . ?
C26 C21 Br2 119.00(15) . . ?
C21 C22 C23 118.65(18) . . ?
C21 C22 H22 120.7 . . ?
C23 C22 H22 120.7 . . ?
C24 C23 C22 121.02(18) . . ?
C24 C23 H23 119.5 . . ?
C22 C23 H23 119.5 . . ?
C23 C24 C25 119.00(17) . . ?
C23 C24 C27 119.60(17) . . ?
C25 C24 C27 121.34(17) . . ?
C26 C25 C24 120.79(18) . . ?
C26 C25 H25 119.6 . . ?
C24 C25 H25 119.6 . . ?
C21 C26 C25 118.72(18) . . ?
C21 C26 H26 120.6 . . ?
C25 C26 H26 120.6 . . ?
N11 C27 C24 113.56(15) . . ?
N11 C27 H27A 108.9 . . ?
C24 C27 H27A 108.9 . . ?
N11 C27 H27B 108.9 . . ?
C24 C27 H27B 108.9 . . ?
H27A C27 H27B 107.7 . . ?
C36 C31 C32 119.03(18) . . ?
C36 C31 C37 120.51(18) . . ?
C32 C31 C37 120.45(17) . . ?
C33 C32 C31 120.56(18) . . ?
C33 C32 H32 119.7 . . ?
C31 C32 H32 119.7 . . ?
C34 C33 C32 119.14(19) . . ?
C34 C33 H33 120.4 . . ?
C32 C33 H33 120.4 . . ?
C35 C34 C33 121.58(19) . . ?
C35 C34 Br1 118.48(15) . . ?
C33 C34 Br1 119.93(15) . . ?
C34 C35 C36 119.10(18) . . ?
C34 C35 H35 120.5 . . ?
C36 C35 H35 120.5 . . ?
C35 C36 C31 120.55(19) . . ?
C35 C36 H36 119.7 . . ?
C31 C36 H36 119.7 . . ?
N37 C37 C38 120.75(18) . . ?
N37 C37 C31 120.96(17) . . ?
C38 C37 C31 118.22(17) . . ?
C37 N37 O37 112.73(16) . . ?
N37 O37 H37 101.1(14) . . ?
N38 C38 C37 179.2(2) . . ?

loop_
_geom_bond_atom_site_label_1
_geom_bond_atom_site_label_2
_geom_bond_distance
_geom_bond_site_symmetry_2
_geom_bond_publ_flag
Br1 C34 1.899(2) . ?
Br2 C21 1.901(2) . ?
N11 C12 1.362(2) . ?
N11 C19 1.392(2) . ?
N11 C27 1.464(2) . ?
C12 N13 1.321(2) . ?
C12 C20 1.483(3) . ?
N13 C14 1.391(3) . ?
C14 C15 1.391(3) . ?
C14 C19 1.401(3) . ?
C15 C16 1.379(3) . ?
C15 H15 0.9500 . ?
C16 C17 1.406(3) . ?
C16 H16 0.9500 . ?
C17 C18 1.389(3) . ?
C17 H17 0.9500 . ?
C18 C19 1.384(3) . ?
C18 H18 0.9500 . ?
C20 H20A 0.9800 . ?
C20 H20B 0.9800 . ?
C20 H20C 0.9800 . ?
C21 C22 1.378(3) . ?
C21 C26 1.384(3) . ?
C22 C23 1.388(3) . ?
C22 H22 0.9500 . ?
C23 C24 1.386(3) . ?
C23 H23 0.9500 . ?
C24 C25 1.391(3) . ?
C24 C27 1.508(3) . ?
C25 C26 1.385(3) . ?
C25 H25 0.9500 . ?
C26 H26 0.9500 . ?
C27 H27A 0.9900 . ?
C27 H27B 0.9900 . ?
C31 C36 1.395(3) . ?
C31 C32 1.399(3) . ?
C31 C37 1.474(3) . ?
C32 C33 1.387(3) . ?
C32 H32 0.9500 . ?
C33 C34 1.385(3) . ?
C33 H33 0.9500 . ?
C34 C35 1.377(3) . ?
C35 C36 1.393(3) . ?
C35 H35 0.9500 . ?
C36 H36 0.9500 . ?
C37 N37 1.287(2) . ?
C37 C38 1.456(3) . ?
N37 O37 1.369(2) . ?
O37 H37 0.94(2) . ?
C38 N38 1.146(3) . ?

loop_
_geom_hbond_atom_site_label_D
_geom_hbond_atom_site_label_H
_geom_hbond_atom_site_label_A
_geom_hbond_distance_DH
_geom_hbond_distance_HA
_geom_hbond_distance_DA
_geom_hbond_angle_DHA
_geom_hbond_site_symmetry_A
O37 H37 N13 0.94(2) 1.69(3) 2.627(2) 177(2) .

loop_
_geom_torsion_atom_site_label_1
_geom_torsion_atom_site_label_2
_geom_torsion_atom_site_label_3
_geom_torsion_atom_site_label_4
_geom_torsion
_geom_torsion_site_symmetry_1
_geom_torsion_site_symmetry_2
_geom_torsion_site_symmetry_3
_geom_torsion_site_symmetry_4
_geom_torsion_publ_flag
C19 N11 C12 N13 0.0(2) . . . . ?
C27 N11 C12 N13 -179.97(17) . . . . ?
C19 N11 C12 C20 -179.11(18) . . . . ?
C27 N11 C12 C20 0.9(3) . . . . ?
N11 C12 N13 C14 -0.8(2) . . . . ?
C20 C12 N13 C14 178.36(18) . . . . ?
C12 N13 C14 C15 -179.8(2) . . . . ?
C12 N13 C14 C19 1.2(2) . . . . ?
N13 C14 C15 C16 -178.7(2) . . . . ?
C19 C14 C15 C16 0.2(3) . . . . ?
C14 C15 C16 C17 0.0(3) . . . . ?
C15 C16 C17 C18 0.3(3) . . . . ?
C16 C17 C18 C19 -0.8(3) . . . . ?
C17 C18 C19 N11 -179.54(19) . . . . ?
C17 C18 C19 C14 1.0(3) . . . . ?
C12 N11 C19 C18 -178.8(2) . . . . ?
C27 N11 C19 C18 1.2(3) . . . . ?
C12 N11 C19 C14 0.7(2) . . . . ?
C27 N11 C19 C14 -179.29(16) . . . . ?
C15 C14 C19 C18 -0.7(3) . . . . ?
N13 C14 C19 C18 178.38(18) . . . . ?
C15 C14 C19 N11 179.72(17) . . . . ?
N13 C14 C19 N11 -1.2(2) . . . . ?
C26 C21 C22 C23 -0.9(3) . . . . ?
Br2 C21 C22 C23 178.35(15) . . . . ?
C21 C22 C23 C24 1.0(3) . . . . ?
C22 C23 C24 C25 -0.5(3) . . . . ?
C22 C23 C24 C27 176.61(18) . . . . ?
C23 C24 C25 C26 -0.1(3) . . . . ?
C27 C24 C25 C26 -177.14(18) . . . . ?
C22 C21 C26 C25 0.3(3) . . . . ?
Br2 C21 C26 C25 -178.91(15) . . . . ?
C24 C25 C26 C21 0.2(3) . . . . ?
C12 N11 C27 C24 102.4(2) . . . . ?
C19 N11 C27 C24 -77.6(2) . . . . ?
C23 C24 C27 N11 137.61(18) . . . . ?
C25 C24 C27 N11 -45.3(3) . . . . ?
C36 C31 C32 C33 1.3(3) . . . . ?
C37 C31 C32 C33 -178.12(17) . . . . ?
C31 C32 C33 C34 0.3(3) . . . . ?
C32 C33 C34 C35 -1.6(3) . . . . ?
C32 C33 C34 Br1 178.63(14) . . . . ?
C33 C34 C35 C36 1.3(3) . . . . ?
Br1 C34 C35 C36 -178.97(15) . . . . ?
C34 C35 C36 C31 0.4(3) . . . . ?
C32 C31 C36 C35 -1.7(3) . . . . ?
C37 C31 C36 C35 177.77(18) . . . . ?
C36 C31 C37 N37 -174.42(18) . . . . ?
C32 C31 C37 N37 5.0(3) . . . . ?
C36 C31 C37 C38 2.8(3) . . . . ?
C32 C31 C37 C38 -177.78(17) . . . . ?
C38 C37 N37 O37 2.6(2) . . . . ?
C31 C37 N37 O37 179.70(15) . . . . ?

loop_
_cod_related_entry_id
_cod_related_entry_database
_cod_related_entry_code
1 ChemSpider 30653534
